data_1550242
loop_
_publ_author_name
'Yang, Xiuxiu'
'Gianetti, Thomas L.'
'W\"orle, Michael D.'
'van Leest, Nicolaas P.'
'de Bruin, Bas'
'Gr\"utzmacher, Hansj\"org'

_publ_section_title
;
 A low-valent dinuclear ruthenium diazadiene complex catalyzes the
 oxidation of dihydrogen and reversible hydrogenation of quinones
;
_journal_name_full 'Chemical Science'
_journal_paper_doi 10.1039/C8SC02864H
_journal_year 2019
_chemical_absolute_configuration unk
_chemical_formula_moiety 'C37 H33 F3 N2 O3 Ru2 S, 0.5(C4 H8 O), 0.75(C4 O), 0.5(C1.89 O0.5)'
_chemical_formula_sum 'C42.94 H37 F3 N2 O4.5 Ru2 S'
_chemical_formula_weight 944.26
_chemical_name_systematic '[3-H(OTf)]'
_chemical_properties_physical Air-sensitive,Moisture-sensitive
_space_group_crystal_system orthorhombic
_space_group_IT_number 18
_space_group_name_Hall ' P 2 2ab'
_space_group_name_H-M_alt 'P 21 21 2'
_symmetry_Int_Tables_number 18
_symmetry_space_group_name_Hall 'P 2 2ab'
_symmetry_space_group_name_H-M 'P 21 21 2'
_atom_sites_solution_primary direct
_audit_creation_date 2017-05-05
_audit_creation_method
;
Olex2 1.2
(compiled 2017.03.28 svn.r3405 for OlexSys, GUI svn.r5335)
;
_audit_update_record
;
2018-06-28 deposited with the CCDC.
2018-11-02 downloaded from the CCDC.
;
_cell_angle_alpha 90
_cell_angle_beta 90
_cell_angle_gamma 90
_cell_formula_units_Z 8
_cell_length_a 21.316(4)
_cell_length_b 29.316(6)
_cell_length_c 12.6238(19)
_cell_measurement_reflns_used 9679
_cell_measurement_temperature 109(2)
_cell_measurement_theta_max 25.566
_cell_measurement_theta_min 2.336
_cell_volume 7889(2)
_computing_cell_refinement 'SAINT v8.34A (Bruker, 2013)'
_computing_data_reduction 'SAINT v8.34A (Bruker, 2013)'
_computing_molecular_graphics 'Olex2 (Dolomanov et al., 2009)'
_computing_publication_material 'Olex2 (Dolomanov et al., 2009)'
_computing_structure_refinement 'olex2.refine (Bourhis et al., 2015)'
_computing_structure_solution 'SIR2004 (Burla et al., 2007)'
_diffrn_ambient_temperature 108.9
_diffrn_measured_fraction_theta_full 0.9971
_diffrn_measured_fraction_theta_max 0.9971
_diffrn_measurement_device_type 'Bruker APEX-II CCD'
_diffrn_measurement_method '\f and \w scans'
_diffrn_radiation_type 'Mo K\a'
_diffrn_radiation_wavelength 0.71073
_diffrn_reflns_av_R_equivalents 0.0999
_diffrn_reflns_av_unetI/netI 0.0217
_diffrn_reflns_limit_h_max 26
_diffrn_reflns_limit_h_min -25
_diffrn_reflns_limit_k_max 35
_diffrn_reflns_limit_k_min -35
_diffrn_reflns_limit_l_max 15
_diffrn_reflns_limit_l_min -15
_diffrn_reflns_number 411552
_diffrn_reflns_theta_full 25.7383
_diffrn_reflns_theta_max 25.74
_diffrn_reflns_theta_min 2.29
_exptl_absorpt_coefficient_mu 0.879
_exptl_absorpt_correction_type none
_exptl_crystal_colour purple
_exptl_crystal_density_diffrn 1.5900
_exptl_crystal_description needle
_exptl_crystal_F_000 3787.9874
_exptl_crystal_recrystallization_method 'Re-crystallisation from solvent: THF'
_exptl_crystal_size_max 0.2
_exptl_crystal_size_mid 0.08
_exptl_crystal_size_min 0.08
_refine_diff_density_max 0.4060
_refine_diff_density_min -0.4220
_refine_diff_density_rms 0.0725
_refine_ls_abs_structure_details 'Flack, H. D. (1983). Acta Cryst. A39, 876-881.'
_refine_ls_abs_structure_Flack -0.011(15)
_refine_ls_d_res_high 0.8183
_refine_ls_d_res_low 8.8830
_refine_ls_goodness_of_fit_ref 1.0574
_refine_ls_hydrogen_treatment mixed
_refine_ls_matrix_type full
_refine_ls_number_constraints 136
_refine_ls_number_parameters 990
_refine_ls_number_reflns 15037
_refine_ls_number_restraints 0
_refine_ls_restrained_S_all 1.0574
_refine_ls_R_factor_all 0.0252
_refine_ls_R_factor_gt 0.0221
_refine_ls_shift/su_max 0.0008
_refine_ls_shift/su_mean 0.0001
_refine_ls_structure_factor_coef Fsqd
_refine_ls_weighting_details 'w=1/[\s^2^(Fo^2^)+(0.0219P)^2^+7.1743P] where P=(Fo^2^+2Fc^2^)/3'
_refine_ls_weighting_scheme calc
_refine_ls_wR_factor_gt 0.0495
_refine_ls_wR_factor_ref 0.0509
_reflns_Friedel_coverage 0.997
_reflns_limit_h_max 26
_reflns_limit_h_min -25
_reflns_limit_k_max 35
_reflns_limit_k_min -35
_reflns_limit_l_max 15
_reflns_limit_l_min -15
_reflns_number_gt 14381
_reflns_number_total 15037
_reflns_threshold_expression I>=2u(I)
_cod_data_source_file c8sc02864h2.cif
_cod_data_source_block mo_XY_595_2_0ma
_cod_original_cell_volume 7888(2)
_cod_database_code 1550242
_olex2_refinement_description
;
1. Fixed Uiso
 At 1.2 times of:
  All C(H) groups, All C(H,H) groups
 At 1.5 times of:
  All C(H,H,H) groups
2. Others
 Sof(C2A)=Sof(C8A)=Sof(C7A)=Sof(O6A)=Sof(C5A)=1-FVAR(1)
 Sof(O1aa)=Sof(C8ba)=Sof(C9ba)=Sof(C0ca)=Sof(C1ca)=FVAR(1)
 Sof(C83)=Sof(C84)=Sof(O9A)=Sof(C81)=Sof(C82)=1-FVAR(2)
 Sof(O2aa)=Sof(C77)=Sof(C79)=Sof(C80)=FVAR(2)
3.a Free rotating group:
 O1aa(C8ba,C9ba,C0ca,C1ca), O2aa(C77,C79,C80)
3.b Ternary CH refined with riding coordinates:
 C50(H50), C13(H13), C66(H66), C42(H42), C21(H21), C49(H49), C14(H14),
 C65(H65), C6(H6), C30(H30), C5(H5), C58(H58), C41(H41), C57(H57), C22(H22),
 C29(H29), C2(H2), C3(H3), C38(H38), C39(H39)
3.c Secondary CH2 refined with riding coordinates:
 C1aa(H1aa,H1ab), C75(H75a,H75b), C76(H76a,H76b), C0aa(H0aa,H0ab)
3.d Aromatic/amide H refined with riding coordinates:
 C35(H35), C26(H26), C53(H53), C63(H63), C10(H10), C46(H46), C55(H55),
 C45(H45), C27(H27), C54(H54), C69(H69), C8(H8), C52(H52), C33(H33), C71(H71),
 C19(H19), C61(H61), C25(H25), C17(H17), C47(H47), C70(H70), C44(H44), C18(H18),
  C68(H68), C11(H11), C32(H32), C34(H34), C62(H62), C60(H60), C16(H16),
 C24(H24), C9(H9)
3.e Idealised Me refined as rotating group:
 C1(H1a,H1b,H1c), C37(H37a,H37b,H37c), C4(H4a,H4b,H4c), C40(H40a,H40b,H40c)
;
_olex2_submission_special_instructions 'No special instructions were received'

loop_
_space_group_symop_id
_space_group_symop_operation_xyz
1 x,y,z
2 x+1/2,-y+1/2,-z
3 -x+1/2,y+1/2,-z
4 -x,-y,z

loop_
_atom_site_label
_atom_site_type_symbol
_atom_site_fract_x
_atom_site_fract_y
_atom_site_fract_z
_atom_site_U_iso_or_equiv
_atom_site_adp_type
_atom_site_occupancy
_atom_site_refinement_flags_posn
_atom_site_disorder_group
Ru3 Ru 0.422261(9) 0.360572(7) 0.171256(16) 0.01239(5) Uani 1.000000 . .
Ru1 Ru 0.303636(10) 0.552502(7) -0.362629(16) 0.01217(5) Uani 1.000000 . .
Ru4 Ru 0.539898(10) 0.358265(7) 0.098290(16) 0.01277(5) Uani 1.000000 . .
Ru2 Ru 0.302980(10) 0.466739(7) -0.290870(16) 0.01285(5) Uani 1.000000 . .
C59 C 0.58226(13) 0.26145(9) 0.0889(2) 0.0187(6) Uani 1.000000 . .
C50 C 0.43312(13) 0.32527(9) 0.3237(2) 0.0178(6) Uani 1.000000 . .
H50 H 0.46831(13) 0.33681(9) 0.3687(2) 0.0213(7) Uiso 1.000000 R .
C13 C 0.24198(12) 0.60964(9) -0.3267(2) 0.0156(6) Uani 1.000000 . .
H13 H 0.24808(12) 0.62348(9) -0.2551(2) 0.0187(7) Uiso 1.000000 R .
C66 C 0.63448(12) 0.36061(10) 0.1583(2) 0.0164(5) Uani 1.000000 . .
H66 H 0.64521(12) 0.38816(10) 0.2013(2) 0.0196(7) Uiso 1.000000 R .
C42 C 0.34271(13) 0.31832(9) 0.1282(2) 0.0165(6) Uani 1.000000 . .
H42 H 0.32363(13) 0.32566(9) 0.0578(2) 0.0199(7) Uiso 1.000000 R .
C21 C 0.31595(13) 0.39937(9) -0.3539(2) 0.0174(6) Uani 1.000000 . .
H21 H 0.35554(13) 0.39492(9) -0.3951(2) 0.0208(7) Uiso 1.000000 R .
N1 N 0.37348(10) 0.50102(8) -0.38305(18) 0.0148(5) Uani 1.000000 . .
C23 C 0.19798(13) 0.41492(9) -0.3902(2) 0.0165(5) Uani 1.000000 . .
C12 C 0.24153(12) 0.64263(10) -0.4159(2) 0.0165(5) Uani 1.000000 . .
C49 C 0.37853(13) 0.35201(9) 0.3267(2) 0.0166(6) Uani 1.000000 . .
H49 H 0.38089(13) 0.37934(9) 0.3740(2) 0.0200(7) Uiso 1.000000 R .
C48 C 0.31476(13) 0.33141(9) 0.3164(2) 0.0177(6) Uani 1.000000 . .
C35 C 0.31854(14) 0.31738(10) -0.2886(3) 0.0227(6) Uani 1.000000 . .
H35 H 0.33922(14) 0.30800(10) -0.3516(3) 0.0272(8) Uiso 1.000000 R .
C14 C 0.20512(12) 0.56966(9) -0.3283(2) 0.0161(6) Uani 1.000000 . .
H14 H 0.18926(12) 0.55929(9) -0.2577(2) 0.0193(7) Uiso 1.000000 R .
C26 C 0.07009(14) 0.40503(10) -0.3523(3) 0.0269(7) Uani 1.000000 . .
H26 H 0.02670(14) 0.40073(10) -0.3383(3) 0.0323(8) Uiso 1.000000 R .
C56 C 0.41581(12) 0.25815(9) 0.2080(2) 0.0167(6) Uani 1.000000 . .
C7 C 0.27169(12) 0.63017(9) -0.5106(2) 0.0170(6) Uani 1.000000 . .
C65 C 0.59869(12) 0.32605(10) 0.2125(2) 0.0164(6) Uani 1.000000 . .
H65 H 0.58834(12) 0.33321(10) 0.2880(2) 0.0196(7) Uiso 1.000000 R .
C6 C 0.29981(13) 0.58376(9) -0.5189(2) 0.0162(5) Uani 1.000000 . .
H6 H 0.33944(13) 0.58188(9) -0.5610(2) 0.0195(7) Uiso 1.000000 R .
C20 C 0.19216(13) 0.54685(9) -0.5160(2) 0.0180(6) Uani 1.000000 . .
C53 C 0.45730(16) 0.19864(11) 0.3643(3) 0.0292(7) Uani 1.000000 . .
H53 H 0.47101(16) 0.17833(11) 0.4181(3) 0.0351(9) Uiso 1.000000 R .
N2 N 0.32393(11) 0.52902(8) -0.20788(18) 0.0158(5) Uani 1.000000 . .
C63 C 0.62567(14) 0.24476(10) 0.2616(3) 0.0229(7) Uani 1.000000 . .
H63 H 0.64012(14) 0.25476(10) 0.3289(3) 0.0274(8) Uiso 1.000000 R .
C10 C 0.21219(15) 0.71459(11) -0.4935(3) 0.0285(7) Uani 1.000000 . .
H10 H 0.19083(15) 0.74297(11) -0.4889(3) 0.0342(9) Uiso 1.000000 R .
C46 C 0.21513(14) 0.30631(10) 0.3873(3) 0.0283(7) Uani 1.000000 . .
H46 H 0.18737(14) 0.30342(10) 0.4458(3) 0.0339(9) Uiso 1.000000 R .
C36 C 0.30248(13) 0.36326(9) -0.2742(2) 0.0178(5) Uani 1.000000 . .
C30 C 0.26373(13) 0.42697(9) -0.1630(2) 0.0171(6) Uani 1.000000 . .
H30 H 0.27396(13) 0.43820(9) -0.0902(2) 0.0205(7) Uiso 1.000000 R .
C55 C 0.42120(13) 0.21168(9) 0.1859(2) 0.0209(6) Uani 1.000000 . .
H55 H 0.41091(13) 0.20025(9) 0.1177(2) 0.0251(7) Uiso 1.000000 R .
C45 C 0.19810(15) 0.28944(10) 0.2891(3) 0.0286(7) Uani 1.000000 . .
H45 H 0.15874(15) 0.27473(10) 0.2802(3) 0.0344(8) Uiso 1.000000 R .
C5 C 0.26234(13) 0.54477(10) -0.5212(2) 0.0167(6) Uani 1.000000 . .
H5 H 0.27960(13) 0.51892(10) -0.5639(2) 0.0200(7) Uiso 1.000000 R .
C1 C 0.40069(14) 0.48497(10) -0.4842(2) 0.0189(6) Uani 1.000000 . .
H1a H 0.36685(14) 0.4759(6) -0.5324(6) 0.0283(9) Uiso 1.000000 GR .
H1b H 0.4251(8) 0.5096(2) -0.5166(8) 0.0283(9) Uiso 1.000000 GR .
H1c H 0.4281(7) 0.4588(4) -0.4708(3) 0.0283(9) Uiso 1.000000 GR .
C58 C 0.55397(13) 0.29579(9) 0.0148(2) 0.0162(6) Uani 1.000000 . .
H58 H 0.51703(13) 0.28474(9) -0.0267(2) 0.0194(7) Uiso 1.000000 R .
C41 C 0.39750(13) 0.29089(9) 0.1232(2) 0.0155(6) Uani 1.000000 . .
H41 H 0.41105(13) 0.28219(9) 0.0501(2) 0.0186(7) Uiso 1.000000 R .
C27 C 0.10850(14) 0.42368(10) -0.2754(2) 0.0216(6) Uani 1.000000 . .
H27 H 0.09120(14) 0.43322(10) -0.2097(2) 0.0259(8) Uiso 1.000000 R .
C72 C 0.65969(13) 0.33219(9) -0.0200(2) 0.0163(6) Uani 1.000000 . .
C54 C 0.44198(14) 0.18214(10) 0.2657(3) 0.0278(7) Uani 1.000000 . .
H54 H 0.44551(14) 0.15042(10) 0.2516(3) 0.0334(9) Uiso 1.000000 R .
C28 C 0.17293(13) 0.42854(9) -0.2943(2) 0.0165(6) Uani 1.000000 . .
C57 C 0.59010(13) 0.33082(9) -0.0350(2) 0.0164(6) Uani 1.000000 . .
H57 H 0.57474(13) 0.34085(9) -0.1061(2) 0.0197(7) Uiso 1.000000 R .
C69 C 0.78826(14) 0.33298(12) 0.0196(3) 0.0294(7) Uani 1.000000 . .
H69 H 0.83207(14) 0.33293(12) 0.0334(3) 0.0353(9) Uiso 1.000000 R .
C8 C 0.27335(13) 0.66087(11) -0.5940(3) 0.0239(6) Uani 1.000000 . .
H8 H 0.29481(13) 0.65313(11) -0.6575(3) 0.0287(8) Uiso 1.000000 R .
C52 C 0.45269(14) 0.24503(10) 0.3850(2) 0.0230(6) Uani 1.000000 . .
H52 H 0.46345(14) 0.25636(10) 0.4531(2) 0.0276(8) Uiso 1.000000 R .
C33 C 0.27239(15) 0.29841(10) -0.1202(3) 0.0266(7) Uani 1.000000 . .
H33 H 0.26103(15) 0.27627(10) -0.0687(3) 0.0320(9) Uiso 1.000000 R .
C71 C 0.70163(14) 0.31781(9) -0.0981(2) 0.0203(6) Uani 1.000000 . .
H71 H 0.68630(14) 0.30784(9) -0.1649(2) 0.0244(7) Uiso 1.000000 R .
C64 C 0.60387(13) 0.27646(10) 0.1876(2) 0.0177(6) Uani 1.000000 . .
C22 C 0.26678(13) 0.42267(9) -0.4099(2) 0.0157(6) Uani 1.000000 . .
H22 H 0.27758(13) 0.43165(9) -0.4841(2) 0.0188(7) Uiso 1.000000 R .
C29 C 0.21541(12) 0.45129(9) -0.2158(2) 0.0168(6) Uani 1.000000 . .
H29 H 0.19617(12) 0.47684(9) -0.1746(2) 0.0202(7) Uiso 1.000000 R .
C19 C 0.15486(14) 0.53726(11) -0.6044(3) 0.0265(7) Uani 1.000000 . .
H19 H 0.17382(14) 0.53050(11) -0.6706(3) 0.0318(8) Uiso 1.000000 R .
C61 C 0.60499(14) 0.18407(11) 0.1388(3) 0.0280(7) Uani 1.000000 . .
H61 H 0.60568(14) 0.15248(11) 0.1221(3) 0.0336(9) Uiso 1.000000 R .
C25 C 0.09475(14) 0.39262(11) -0.4494(3) 0.0262(7) Uani 1.000000 . .
H25 H 0.06798(14) 0.38085(11) -0.5030(3) 0.0314(8) Uiso 1.000000 R .
C43 C 0.29712(13) 0.31429(9) 0.2164(2) 0.0181(6) Uani 1.000000 . .
C17 C 0.06227(14) 0.54797(12) -0.4994(3) 0.0323(8) Uani 1.000000 . .
H17 H 0.01784(14) 0.54801(12) -0.4934(3) 0.0387(9) Uiso 1.000000 R .
C47 C 0.27320(14) 0.32759(10) 0.4002(3) 0.0232(6) Uani 1.000000 . .
H47 H 0.28438(14) 0.33962(10) 0.4675(3) 0.0279(8) Uiso 1.000000 R .
C70 C 0.76557(14) 0.31805(11) -0.0784(3) 0.0260(7) Uani 1.000000 . .
H70 H 0.79401(14) 0.30807(11) -0.1315(3) 0.0312(8) Uiso 1.000000 R .
C31 C 0.27323(13) 0.37648(9) -0.1800(2) 0.0171(6) Uani 1.000000 . .
C51 C 0.43266(12) 0.27476(9) 0.3076(2) 0.0170(6) Uani 1.000000 . .
C44 C 0.23868(13) 0.29402(10) 0.2030(3) 0.0227(6) Uani 1.000000 . .
H44 H 0.22636(13) 0.28326(10) 0.1351(3) 0.0272(8) Uiso 1.000000 R .
C18 C 0.08982(14) 0.53767(12) -0.5948(3) 0.0320(8) Uani 1.000000 . .
H18 H 0.06438(14) 0.53079(12) -0.6545(3) 0.0384(9) Uiso 1.000000 R .
C68 C 0.74630(14) 0.34795(11) 0.0969(3) 0.0252(7) Uani 1.000000 . .
H68 H 0.76166(14) 0.35880(11) 0.1629(3) 0.0303(8) Uiso 1.000000 R .
C11 C 0.21175(13) 0.68475(10) -0.4079(3) 0.0217(6) Uani 1.000000 . .
H11 H 0.19114(13) 0.69310(10) -0.3440(3) 0.0261(8) Uiso 1.000000 R .
C32 C 0.25692(13) 0.34441(10) -0.1050(2) 0.0206(6) Uani 1.000000 . .
H32 H 0.23516(13) 0.35351(10) -0.0428(2) 0.0247(7) Uiso 1.000000 R .
C34 C 0.30420(16) 0.28550(10) -0.2105(3) 0.0275(7) Uani 1.000000 . .
H34 H 0.31643(16) 0.25458(10) -0.2196(3) 0.0330(8) Uiso 1.000000 R .
C62 C 0.62621(14) 0.19876(11) 0.2368(3) 0.0266(7) Uani 1.000000 . .
H62 H 0.64117(14) 0.17722(11) 0.2870(3) 0.0320(9) Uiso 1.000000 R .
N3 N 0.45587(11) 0.37902(8) 0.01859(18) 0.0156(5) Uani 1.000000 . .
N4 N 0.49625(11) 0.40867(8) 0.19919(19) 0.0171(5) Uani 1.000000 . .
C37 C 0.42882(13) 0.36355(10) -0.0820(2) 0.0202(6) Uani 1.000000 . .
H37a H 0.4178(9) 0.3312(2) -0.0766(6) 0.0303(9) Uiso 1.000000 GR .
H37b H 0.3910(5) 0.3814(5) -0.0977(8) 0.0303(9) Uiso 1.000000 GR .
H37c H 0.4595(4) 0.3678(6) -0.1389(3) 0.0303(9) Uiso 1.000000 GR .
C2 C 0.40408(12) 0.48813(9) -0.2923(2) 0.0169(6) Uani 1.000000 . .
H2 H 0.43903(12) 0.46538(9) -0.2932(2) 0.0203(7) Uiso 1.000000 R .
C3 C 0.37753(13) 0.50378(9) -0.1976(2) 0.0160(6) Uani 1.000000 . .
H3 H 0.39219(13) 0.49247(9) -0.1271(2) 0.0192(7) Uiso 1.000000 R .
C4 C 0.29656(14) 0.54732(10) -0.1094(2) 0.0210(6) Uani 1.000000 . .
H4a H 0.3124(7) 0.5783(3) -0.0972(9) 0.0315(9) Uiso 1.000000 GR .
H4b H 0.25075(15) 0.5481(6) -0.1158(6) 0.0315(9) Uiso 1.000000 GR .
H4c H 0.3084(8) 0.5277(4) -0.0497(3) 0.0315(9) Uiso 1.000000 GR .
C38 C 0.49329(13) 0.41682(9) 0.0144(2) 0.0166(6) Uani 1.000000 . .
H38 H 0.50968(13) 0.42888(9) -0.0543(2) 0.0199(7) Uiso 1.000000 R .
C67 C 0.68207(12) 0.34705(9) 0.0778(2) 0.0170(6) Uani 1.000000 . .
C15 C 0.16412(13) 0.55819(9) -0.4206(2) 0.0170(6) Uani 1.000000 . .
C60 C 0.58283(14) 0.21506(10) 0.0653(3) 0.0240(7) Uani 1.000000 . .
H60 H 0.56796(14) 0.20469(10) -0.0014(3) 0.0288(8) Uiso 1.000000 R .
S1 S 0.44167(3) 0.60383(2) -0.35112(6) 0.01733(15) Uani 1.000000 . .
S2 S 0.35851(3) 0.46241(2) 0.16240(6) 0.01717(14) Uani 1.000000 . .
C39 C 0.51591(13) 0.43275(9) 0.1120(2) 0.0174(6) Uani 1.000000 . .
H39 H 0.54898(13) 0.45686(9) 0.1167(2) 0.0208(7) Uiso 1.000000 R .
F2 F 0.44117(11) 0.68999(6) -0.29171(17) 0.0429(5) Uani 1.000000 . .
F6 F 0.24145(9) 0.46766(8) 0.09864(17) 0.0422(5) Uani 1.000000 . .
F5 F 0.25303(9) 0.46306(7) 0.26784(16) 0.0410(5) Uani 1.000000 . .
O4 O 0.34977(9) 0.41294(6) 0.15490(17) 0.0197(4) Uani 1.000000 . .
F4 F 0.27408(10) 0.52582(6) 0.18695(19) 0.0450(5) Uani 1.000000 . .
O2 O 0.46204(11) 0.58246(8) -0.44744(17) 0.0303(5) Uani 1.000000 . .
O5 O 0.37814(10) 0.48341(7) 0.06492(17) 0.0271(5) Uani 1.000000 . .
O6 O 0.38945(11) 0.47805(7) 0.25623(18) 0.0297(5) Uani 1.000000 . .
C73 C 0.46027(16) 0.66389(11) -0.3722(3) 0.0276(7) Uani 1.000000 . .
O1 O 0.37352(9) 0.60600(7) -0.33577(16) 0.0185(4) Uani 1.000000 . .
F3 F 0.43349(11) 0.67956(7) -0.45976(17) 0.0479(6) Uani 1.000000 . .
O3 O 0.47579(10) 0.59122(8) -0.25759(18) 0.0296(5) Uani 1.000000 . .
F1 F 0.52182(10) 0.66950(7) -0.3834(2) 0.0503(6) Uani 1.000000 . .
C16 C 0.09869(14) 0.55828(11) -0.4121(3) 0.0266(7) Uani 1.000000 . .
H16 H 0.07932(14) 0.56541(11) -0.3464(3) 0.0319(8) Uiso 1.000000 R .
C74 C 0.27739(15) 0.48058(11) 0.1800(3) 0.0275(7) Uani 1.000000 . .
C24 C 0.15885(14) 0.39734(10) -0.4688(2) 0.0220(6) Uani 1.000000 . .
H24 H 0.17580(14) 0.38861(10) -0.5354(2) 0.0264(8) Uiso 1.000000 R .
C40 C 0.51901(14) 0.42486(10) 0.3026(2) 0.0206(6) Uani 1.000000 . .
H40a H 0.4874(4) 0.4448(5) 0.3347(7) 0.0309(9) Uiso 1.000000 GR .
H40b H 0.5266(9) 0.39867(11) 0.3491(6) 0.0309(9) Uiso 1.000000 GR .
H40c H 0.5582(5) 0.4419(6) 0.2928(3) 0.0309(9) Uiso 1.000000 GR .
C9 C 0.24371(15) 0.70294(11) -0.5852(3) 0.0298(7) Uani 1.000000 . .
H9 H 0.24515(15) 0.72383(11) -0.6426(3) 0.0357(9) Uiso 1.000000 R .
O0aa O 0.9260(2) 0.31833(14) 0.1695(3) 0.0895(12) Uani 1.000000 . .
C1aa C 0.9574(3) 0.28934(18) 0.3318(4) 0.0722(15) Uani 1.000000 . .
H1aa H 0.9983(3) 0.28414(18) 0.3670(4) 0.0866(18) Uiso 1.000000 R .
H1ab H 0.9265(3) 0.26733(18) 0.3604(4) 0.0866(18) Uiso 1.000000 R .
C75 C 0.9358(2) 0.33685(16) 0.3488(4) 0.0650(13) Uani 1.000000 . .
H75a H 0.9086(2) 0.33922(16) 0.4121(4) 0.0781(16) Uiso 1.000000 R .
H75b H 0.9717(2) 0.35805(16) 0.3564(4) 0.0781(16) Uiso 1.000000 R .
C76 C 0.9007(3) 0.3459(2) 0.2519(4) 0.0796(17) Uani 1.000000 . .
H76a H 0.9041(3) 0.3785(2) 0.2328(4) 0.096(2) Uiso 1.000000 R .
H76b H 0.8558(3) 0.3385(2) 0.2626(4) 0.096(2) Uiso 1.000000 R .
C0aa C 0.9635(3) 0.28426(18) 0.2144(4) 0.0680(13) Uani 1.000000 . .
H0aa H 0.9489(3) 0.25371(18) 0.1918(4) 0.0816(16) Uiso 1.000000 R .
H0ab H 1.0078(3) 0.28807(18) 0.1924(4) 0.0816(16) Uiso 1.000000 R .
H H 0.2594(15) 0.5047(11) -0.366(3) 0.024(8) Uiso 1.000000 . .
Ha H 0.4898(16) 0.3270(12) 0.171(3) 0.036(10) Uiso 1.000000 . .
O1aa O 0.0807(6) 0.4558(3) -0.8255(9) 0.138(5) Uiso 0.439(7) . -1
C8ba C 0.0987(5) 0.4271(3) -0.9132(6) 0.053(3) Uiso 0.439(7) G -1
C9ba C 0.1302(6) 0.3848(3) -0.8649(10) 0.149(12) Uiso 0.439(7) G -1
C0ca C 0.0947(7) 0.3803(4) -0.7593(9) 0.098(5) Uiso 0.439(7) G -1
C1ca C 0.0861(8) 0.4304(5) -0.7279(6) 0.207(17) Uiso 0.439(7) G -1
C2A C 0.1225(3) 0.3943(3) -0.7637(6) 0.0407(18) Uiso 0.561(7) . 1
C8A C 0.1158(5) 0.3847(3) -0.8829(7) 0.046(2) Uiso 0.561(7) . 1
C7A C 0.0540(4) 0.3977(3) -0.9134(7) 0.062(2) Uiso 0.561(7) . 1
O6A O 0.0337(3) 0.4313(2) -0.8392(5) 0.076(2) Uiso 0.561(7) . 1
C5A C 0.0754(5) 0.4321(3) -0.7503(8) 0.057(3) Uiso 0.561(7) . 1
O2aa O 0.4584(2) 0.07491(17) 0.1433(4) 0.0542(18) Uiso 0.503(6) . -1
C77 C 0.4500(4) 0.02608(16) 0.1404(7) 0.076(3) Uiso 0.503(6) G -1
C79 C 0.3885(5) 0.0577(3) 0.0012(7) 0.089(4) Uiso 0.503(6) G -1
C80 C 0.4154(4) 0.0962(2) 0.0701(6) 0.069(3) Uiso 0.503(6) G -1
C83 C 0.3912(7) 0.0541(5) -0.0652(12) 0.094(4) Uiso 0.497(6) . 1
C84 C 0.3880(7) 0.0136(5) 0.0087(11) 0.087(4) Uiso 0.497(6) . 1
O9A O 0.3875(4) 0.0328(3) 0.1034(7) 0.084(3) Uiso 0.497(6) . 1
C81 C 0.4124(5) 0.0790(4) 0.0979(9) 0.069(3) Uiso 0.497(6) . 1
C82 C 0.4356(7) 0.0844(5) -0.0153(12) 0.098(4) Uiso 0.497(6) . 1
C78 C 0.4284(7) 0.0135(5) 0.0407(11) 0.065(5) Uiso 0.384(18) . -1

loop_
_atom_site_aniso_label
_atom_site_aniso_U_11
_atom_site_aniso_U_22
_atom_site_aniso_U_33
_atom_site_aniso_U_12
_atom_site_aniso_U_13
_atom_site_aniso_U_23
Ru3 0.01202(10) 0.01354(10) 0.01159(10) -0.00028(9) -0.00081(8) -0.00074(9)
Ru1 0.01214(10) 0.01357(10) 0.01081(10) 0.00191(9) 0.00079(9) -0.00061(8)
Ru4 0.01149(10) 0.01459(10) 0.01224(10) 0.00002(9) -0.00141(8) -0.00005(9)
Ru2 0.01283(10) 0.01259(10) 0.01314(10) 0.00202(9) -0.00047(9) -0.00147(8)
C59 0.0142(13) 0.0179(14) 0.0242(15) 0.0012(11) 0.0044(12) 0.0014(12)
C50 0.0208(14) 0.0207(14) 0.0118(13) -0.0020(11) -0.0033(11) 0.0014(11)
C13 0.0149(13) 0.0181(14) 0.0138(13) 0.0047(11) 0.0039(11) -0.0026(11)
C66 0.0124(12) 0.0205(14) 0.0162(14) -0.0021(11) -0.0057(10) 0.0005(12)
C42 0.0154(14) 0.0165(14) 0.0177(15) -0.0007(11) -0.0031(11) -0.0027(11)
C21 0.0172(14) 0.0151(13) 0.0198(14) 0.0025(11) -0.0032(12) -0.0065(11)
N1 0.0111(11) 0.0155(11) 0.0179(13) 0.0009(9) 0.0010(9) -0.0019(10)
C23 0.0144(13) 0.0148(13) 0.0202(14) 0.0023(11) -0.0035(12) 0.0012(11)
C12 0.0132(12) 0.0172(13) 0.0193(14) -0.0004(11) -0.0017(11) 0.0003(12)
C49 0.0195(13) 0.0189(14) 0.0116(13) -0.0011(11) 0.0009(11) -0.0016(11)
C48 0.0198(15) 0.0116(13) 0.0215(15) 0.0023(11) 0.0024(12) 0.0016(11)
C35 0.0249(16) 0.0174(14) 0.0256(16) 0.0025(12) -0.0075(13) -0.0052(13)
C14 0.0134(13) 0.0183(13) 0.0166(13) 0.0066(11) 0.0056(11) 0.0010(11)
C26 0.0142(14) 0.0242(16) 0.042(2) -0.0000(12) -0.0032(14) 0.0080(14)
C56 0.0098(13) 0.0177(13) 0.0228(14) -0.0003(11) 0.0019(12) -0.0021(12)
C7 0.0124(13) 0.0200(15) 0.0186(14) 0.0013(11) -0.0002(11) 0.0037(11)
C65 0.0147(13) 0.0219(14) 0.0125(13) 0.0039(11) -0.0026(11) 0.0015(12)
C6 0.0132(13) 0.0261(14) 0.0094(12) 0.0015(12) 0.0011(11) 0.0025(11)
C20 0.0139(13) 0.0188(14) 0.0213(14) 0.0050(12) -0.0028(12) -0.0003(11)
C53 0.0315(17) 0.0245(16) 0.0317(18) 0.0044(14) 0.0015(15) 0.0106(14)
N2 0.0201(12) 0.0140(11) 0.0134(11) 0.0024(9) 0.0009(9) -0.0023(9)
C63 0.0157(14) 0.0288(16) 0.0241(16) 0.0015(12) 0.0023(12) 0.0050(13)
C10 0.0269(17) 0.0166(15) 0.042(2) 0.0027(13) -0.0023(14) 0.0055(14)
C46 0.0244(16) 0.0236(16) 0.037(2) 0.0002(12) 0.0135(14) 0.0004(14)
C36 0.0168(13) 0.0164(13) 0.0201(14) -0.0001(12) -0.0077(12) -0.0018(11)
C30 0.0187(14) 0.0168(14) 0.0158(14) -0.0013(11) 0.0003(11) -0.0013(11)
C55 0.0167(14) 0.0185(14) 0.0276(17) 0.0003(12) 0.0005(13) -0.0027(12)
C45 0.0167(14) 0.0238(15) 0.045(2) -0.0029(13) 0.0074(15) -0.0032(14)
C5 0.0177(14) 0.0208(15) 0.0115(13) 0.0059(11) 0.0008(11) -0.0029(11)
C1 0.0172(14) 0.0231(15) 0.0164(14) 0.0046(11) 0.0046(12) -0.0053(12)
C58 0.0133(14) 0.0165(14) 0.0187(14) 0.0012(11) -0.0008(11) -0.0029(11)
C41 0.0171(14) 0.0151(13) 0.0144(14) -0.0057(11) -0.0017(11) -0.0041(11)
C27 0.0194(15) 0.0202(15) 0.0252(16) 0.0049(12) 0.0030(13) 0.0063(13)
C72 0.0175(14) 0.0138(14) 0.0174(14) 0.0016(11) 0.0030(11) 0.0049(11)
C54 0.0242(16) 0.0156(15) 0.044(2) 0.0020(12) 0.0031(14) 0.0004(14)
C28 0.0162(13) 0.0143(13) 0.0190(14) 0.0032(10) -0.0028(11) 0.0047(11)
C57 0.0177(14) 0.0175(14) 0.0141(14) 0.0022(11) -0.0018(11) 0.0013(11)
C69 0.0142(15) 0.043(2) 0.0312(18) 0.0018(13) 0.0033(13) 0.0097(15)
C8 0.0168(14) 0.0318(16) 0.0231(16) -0.0007(12) 0.0020(13) 0.0069(14)
C52 0.0205(15) 0.0280(16) 0.0206(16) 0.0016(13) 0.0010(12) 0.0035(12)
C33 0.0298(17) 0.0189(15) 0.0313(19) -0.0056(13) -0.0135(14) 0.0033(13)
C71 0.0221(15) 0.0219(14) 0.0170(14) 0.0009(12) 0.0025(13) 0.0036(12)
C64 0.0134(13) 0.0186(14) 0.0210(15) 0.0010(11) 0.0008(11) 0.0037(12)
C22 0.0171(14) 0.0171(14) 0.0128(13) 0.0031(11) -0.0004(11) -0.0043(11)
C29 0.0172(13) 0.0151(13) 0.0182(14) 0.0004(10) 0.0053(11) -0.0010(11)
C19 0.0222(15) 0.0314(17) 0.0259(16) 0.0069(13) -0.0051(13) -0.0138(14)
C61 0.0228(16) 0.0211(16) 0.0402(19) 0.0032(12) 0.0047(15) 0.0011(15)
C25 0.0195(16) 0.0267(16) 0.0323(18) 0.0008(13) -0.0109(13) -0.0004(14)
C43 0.0178(14) 0.0134(13) 0.0230(14) 0.0012(11) 0.0031(13) -0.0005(11)
C17 0.0128(14) 0.0395(19) 0.044(2) 0.0040(13) -0.0015(14) -0.0163(16)
C47 0.0268(16) 0.0189(14) 0.0240(16) 0.0029(12) 0.0072(13) -0.0026(13)
C70 0.0198(15) 0.0303(17) 0.0279(18) 0.0058(13) 0.0086(13) 0.0066(14)
C31 0.0140(13) 0.0166(13) 0.0207(15) 0.0006(11) -0.0086(11) -0.0007(12)
C51 0.0113(13) 0.0204(14) 0.0192(15) 0.0000(11) 0.0025(11) 0.0008(12)
C44 0.0174(14) 0.0196(15) 0.0310(17) 0.0024(12) 0.0007(13) -0.0023(13)
C18 0.0177(15) 0.0425(19) 0.0359(18) 0.0074(14) -0.0092(14) -0.0164(16)
C68 0.0199(15) 0.0352(18) 0.0206(15) -0.0007(13) -0.0012(13) 0.0056(13)
C11 0.0224(15) 0.0198(14) 0.0230(15) 0.0012(12) -0.0006(12) -0.0019(13)
C32 0.0172(14) 0.0220(15) 0.0226(16) -0.0039(11) -0.0059(12) 0.0022(12)
C34 0.0384(18) 0.0125(13) 0.0316(17) 0.0023(13) -0.0174(16) -0.0033(12)
C62 0.0186(15) 0.0246(16) 0.0368(19) 0.0067(13) 0.0046(14) 0.0124(14)
N3 0.0140(11) 0.0185(11) 0.0144(11) 0.0003(10) -0.0017(10) 0.0014(9)
N4 0.0169(12) 0.0177(12) 0.0168(12) 0.0004(10) -0.0016(10) -0.0016(10)
C37 0.0191(14) 0.0300(16) 0.0116(13) -0.0036(13) -0.0031(11) 0.0025(12)
C2 0.0122(13) 0.0170(14) 0.0215(14) 0.0005(10) -0.0026(12) 0.0009(11)
C3 0.0176(14) 0.0143(13) 0.0162(14) -0.0008(11) -0.0022(11) -0.0009(11)
C4 0.0309(16) 0.0218(14) 0.0103(13) 0.0036(13) 0.0024(12) -0.0017(11)
C38 0.0139(13) 0.0174(14) 0.0186(14) 0.0017(11) 0.0016(11) 0.0048(11)
C67 0.0127(13) 0.0196(14) 0.0187(15) -0.0018(10) -0.0004(11) 0.0058(11)
C15 0.0148(13) 0.0128(13) 0.0236(15) 0.0033(11) 0.0007(11) -0.0011(12)
C60 0.0222(15) 0.0223(15) 0.0276(17) -0.0007(13) 0.0040(13) -0.0020(12)
S1 0.0149(3) 0.0198(3) 0.0173(4) -0.0021(3) 0.0006(3) -0.0008(3)
S2 0.0183(3) 0.0157(3) 0.0175(3) 0.0026(3) 0.0005(3) 0.0002(3)
C39 0.0159(14) 0.0152(13) 0.0211(15) 0.0003(11) 0.0001(11) 0.0027(11)
F2 0.0650(15) 0.0230(9) 0.0406(12) -0.0115(9) 0.0173(11) -0.0068(9)
F6 0.0227(10) 0.0579(13) 0.0460(12) 0.0124(9) -0.0086(9) -0.0090(11)
F5 0.0387(11) 0.0437(12) 0.0406(12) 0.0048(9) 0.0219(10) -0.0025(10)
O4 0.0178(10) 0.0142(10) 0.0272(12) 0.0021(8) -0.0017(9) -0.0005(9)
F4 0.0439(12) 0.0237(10) 0.0674(15) 0.0165(9) 0.0104(11) -0.0036(10)
O2 0.0281(12) 0.0361(13) 0.0268(12) -0.0048(10) 0.0111(10) -0.0124(10)
O5 0.0257(11) 0.0271(12) 0.0284(12) 0.0043(9) 0.0041(10) 0.0116(9)
O6 0.0338(13) 0.0278(12) 0.0276(12) 0.0015(10) -0.0099(10) -0.0077(10)
C73 0.0286(17) 0.0292(16) 0.0252(16) -0.0086(14) 0.0047(14) 0.0045(14)
O1 0.0147(10) 0.0195(10) 0.0214(11) -0.0017(8) 0.0005(8) -0.0017(8)
F3 0.0632(15) 0.0425(12) 0.0381(12) -0.0080(11) -0.0020(11) 0.0228(10)
O3 0.0279(12) 0.0319(12) 0.0291(12) -0.0024(10) -0.0129(9) 0.0027(10)
F1 0.0361(12) 0.0434(12) 0.0714(17) -0.0213(10) 0.0134(11) 0.0036(12)
C16 0.0183(15) 0.0308(17) 0.0306(17) 0.0065(13) 0.0028(13) -0.0043(15)
C74 0.0261(16) 0.0266(16) 0.0299(18) 0.0067(13) 0.0039(14) -0.0043(14)
C24 0.0203(15) 0.0203(15) 0.0256(17) 0.0044(12) -0.0048(13) -0.0017(13)
C40 0.0227(15) 0.0220(15) 0.0171(15) -0.0028(12) -0.0050(12) -0.0033(12)
C9 0.0279(17) 0.0283(17) 0.0331(19) -0.0031(14) -0.0032(15) 0.0141(14)
O0aa 0.119(3) 0.089(3) 0.061(2) 0.009(2) -0.032(2) 0.004(2)
C1aa 0.099(4) 0.070(3) 0.047(3) 0.016(3) -0.001(3) 0.004(2)
C75 0.074(3) 0.063(3) 0.058(3) 0.008(2) -0.016(3) -0.004(2)
C76 0.069(3) 0.096(4) 0.074(4) 0.025(3) -0.013(3) 0.005(3)
C0aa 0.083(4) 0.066(3) 0.055(3) 0.001(3) 0.007(3) -0.003(3)

loop_
_atom_type_symbol
_atom_type_scat_dispersion_real
_atom_type_scat_dispersion_imag
_atom_type_scat_Cromer_Mann_a1
_atom_type_scat_Cromer_Mann_a2
_atom_type_scat_Cromer_Mann_a3
_atom_type_scat_Cromer_Mann_a4
_atom_type_scat_Cromer_Mann_b1
_atom_type_scat_Cromer_Mann_b2
_atom_type_scat_Cromer_Mann_b3
_atom_type_scat_Cromer_Mann_b4
_atom_type_scat_Cromer_Mann_c
_atom_type_scat_source
_atom_type_scat_dispersion_source
Ru -1.23940 0.83517 19.26740 12.91820 4.86337 1.56756 0.80852 8.43467 24.79970 94.29280 5.37873983383 'International Tables Volume C Table 6.1.1.4 (pp. 500-502)' 'Henke, Gullikson and Davis, At. Data and Nucl. Data Tables, 1993, 54, 2'
C 0.00347 0.00161 2.31000 1.02000 1.58860 0.86500 20.84390 10.20750 0.56870 51.65120 0.215599998832 'International Tables Volume C Table 6.1.1.4 (pp. 500-502)' 'Henke, Gullikson and Davis, At. Data and Nucl. Data Tables, 1993, 54, 2'
F 0.01794 0.01033 3.53920 2.64120 1.51700 1.02430 10.28250 4.29440 0.26150 26.14760 0.277599990368 'International Tables Volume C Table 6.1.1.4 (pp. 500-502)' 'Henke, Gullikson and Davis, At. Data and Nucl. Data Tables, 1993, 54, 2'
H 0.00000 0.00000 0.49300 0.32291 0.14019 0.04081 10.51090 26.12570 3.14236 57.79970 0.0030380000826 'International Tables Volume C Table 6.1.1.4 (pp. 500-502)' 'Henke, Gullikson and Davis, At. Data and Nucl. Data Tables, 1993, 54, 2'
O 0.01158 0.00611 3.04850 2.28680 1.54630 0.86700 13.27710 5.70110 0.32390 32.90890 0.250800013542 'International Tables Volume C Table 6.1.1.4 (pp. 500-502)' 'Henke, Gullikson and Davis, At. Data and Nucl. Data Tables, 1993, 54, 2'
N 0.00653 0.00323 12.21260 3.13220 2.01250 1.16630 0.00570 9.89330 28.99750 0.58260 -11.5290002823 'International Tables Volume C Table 6.1.1.4 (pp. 500-502)' 'Henke, Gullikson and Davis, At. Data and Nucl. Data Tables, 1993, 54, 2'
S 0.12424 0.12443 6.90530 5.20340 1.43790 1.58630 1.46790 22.21510 0.25360 56.17200 0.866900026798 'International Tables Volume C Table 6.1.1.4 (pp. 500-502)' 'Henke, Gullikson and Davis, At. Data and Nucl. Data Tables, 1993, 54, 2'

loop_
_geom_angle_atom_site_label_1
_geom_angle_atom_site_label_2
_geom_angle_atom_site_label_3
_geom_angle
C50 Ru3 Ru4 101.02(7)
C42 Ru3 Ru4 129.25(7)
C42 Ru3 C50 91.89(11)
C49 Ru3 Ru4 134.94(7)
C49 Ru3 C50 37.34(10)
C49 Ru3 C42 80.00(10)
C41 Ru3 Ru4 96.13(7)
C41 Ru3 C50 80.15(10)
C41 Ru3 C42 37.95(10)
C41 Ru3 C49 92.21(10)
N3 Ru3 Ru4 51.52(6)
N3 Ru3 C50 151.44(10)
N3 Ru3 C42 100.45(10)
N3 Ru3 C49 170.48(10)
N3 Ru3 C41 93.87(10)
N4 Ru3 Ru4 51.92(6)
N4 Ru3 C50 95.06(10)
N4 Ru3 C42 172.51(10)
N4 Ru3 C49 103.96(9)
N4 Ru3 C41 146.51(9)
N4 Ru3 N3 74.57(9)
O4 Ru3 Ru4 130.39(5)
O4 Ru3 C50 119.18(9)
O4 Ru3 C42 79.92(9)
O4 Ru3 C49 82.20(9)
O4 Ru3 C41 117.20(9)
O4 Ru3 N3 88.50(8)
O4 Ru3 N4 94.22(8)
C13 Ru1 Ru2 130.55(7)
N1 Ru1 Ru2 51.66(6)
N1 Ru1 C13 171.83(10)
C14 Ru1 Ru2 98.23(7)
C14 Ru1 C13 37.59(10)
C14 Ru1 N1 148.19(9)
C6 Ru1 Ru2 134.68(7)
C6 Ru1 C13 80.91(11)
C6 Ru1 N1 102.38(10)
C6 Ru1 C14 92.66(10)
N2 Ru1 Ru2 51.84(6)
N2 Ru1 C13 100.46(10)
N2 Ru1 N1 74.87(9)
N2 Ru1 C14 95.02(10)
N2 Ru1 C6 168.91(10)
C5 Ru1 Ru2 102.09(7)
C5 Ru1 C13 91.55(10)
C5 Ru1 N1 95.53(9)
C5 Ru1 C14 79.68(10)
C5 Ru1 C6 37.18(10)
C5 Ru1 N2 152.74(10)
O1 Ru1 Ru2 128.68(5)
O1 Ru1 C13 80.06(9)
O1 Ru1 N1 92.91(8)
O1 Ru1 C14 117.04(9)
O1 Ru1 C6 82.20(9)
O1 Ru1 N2 87.19(8)
O1 Ru1 C5 119.17(9)
C66 Ru4 Ru3 139.12(7)
C65 Ru4 Ru3 109.26(8)
C65 Ru4 C66 39.30(10)
C58 Ru4 Ru3 108.89(7)
C58 Ru4 C66 93.98(11)
C58 Ru4 C65 82.59(11)
C57 Ru4 Ru3 138.27(7)
C57 Ru4 C66 79.70(10)
C57 Ru4 C65 94.06(10)
C57 Ru4 C58 38.98(10)
N3 Ru4 Ru3 50.97(6)
N3 Ru4 C66 159.74(10)
N3 Ru4 C65 159.26(10)
N3 Ru4 C58 97.44(9)
N3 Ru4 C57 98.91(10)
N4 Ru4 Ru3 51.37(6)
N4 Ru4 C66 100.01(10)
N4 Ru4 C65 99.06(10)
N4 Ru4 C58 159.75(10)
N4 Ru4 C57 158.62(10)
N4 Ru4 N3 73.90(9)
C38 Ru4 Ru3 74.23(7)
C38 Ru4 C66 123.68(10)
C38 Ru4 C65 156.47(11)
C38 Ru4 C58 119.01(11)
C38 Ru4 C57 97.89(10)
C38 Ru4 N3 36.16(9)
C38 Ru4 N4 64.22(10)
C39 Ru4 Ru3 74.67(7)
C39 Ru4 C66 98.90(10)
C39 Ru4 C65 120.79(11)
C39 Ru4 C58 154.56(11)
C39 Ru4 C57 122.45(10)
C39 Ru4 N3 64.55(9)
C39 Ru4 N4 36.21(10)
C39 Ru4 C38 36.34(10)
C21 Ru2 Ru1 137.66(8)
N1 Ru2 Ru1 51.18(6)
N1 Ru2 C21 98.02(10)
N2 Ru2 Ru1 50.63(6)
N2 Ru2 C21 159.09(9)
N2 Ru2 N1 73.85(8)
C30 Ru2 Ru1 139.74(7)
C30 Ru2 C21 80.23(11)
C30 Ru2 N1 158.05(9)
C30 Ru2 N2 100.04(10)
C22 Ru2 Ru1 109.51(8)
C22 Ru2 C21 39.30(10)
C22 Ru2 N1 98.93(10)
C22 Ru2 N2 159.19(10)
C22 Ru2 C30 93.42(10)
C29 Ru2 Ru1 110.70(7)
C29 Ru2 C21 94.68(11)
C29 Ru2 N1 161.35(9)
C29 Ru2 N2 98.33(9)
C29 Ru2 C30 38.53(10)
C29 Ru2 C22 82.41(11)
C2 Ru2 Ru1 74.30(7)
C2 Ru2 C21 97.49(10)
C2 Ru2 N1 36.29(9)
C2 Ru2 N2 64.38(9)
C2 Ru2 C30 121.91(10)
C2 Ru2 C22 120.83(10)
C2 Ru2 C29 154.08(11)
C3 Ru2 Ru1 73.76(7)
C3 Ru2 C21 123.05(10)
C3 Ru2 N1 64.22(9)
C3 Ru2 N2 36.04(9)
C3 Ru2 C30 98.19(10)
C3 Ru2 C22 156.44(10)
C3 Ru2 C29 118.99(10)
C3 Ru2 C2 36.24(10)
C64 C59 C58 118.4(2)
C60 C59 C58 121.7(3)
C60 C59 C64 119.7(3)
C49 C50 Ru3 70.95(16)
C51 C50 Ru3 110.28(18)
C51 C50 C49 123.5(2)
C12 C13 Ru1 110.34(18)
C14 C13 Ru1 72.19(15)
C14 C13 C12 121.8(3)
C65 C66 Ru4 69.46(14)
C67 C66 Ru4 112.89(18)
C67 C66 C65 119.8(3)
C41 C42 Ru3 72.01(15)
C43 C42 Ru3 111.69(19)
C43 C42 C41 121.8(3)
C36 C21 Ru2 112.30(19)
C22 C21 Ru2 69.59(15)
C22 C21 C36 122.0(2)
Ru2 N1 Ru1 77.16(7)
C1 N1 Ru1 127.02(18)
C1 N1 Ru2 126.34(18)
C2 N1 Ru1 115.18(17)
C2 N1 Ru2 75.61(15)
C2 N1 C1 116.6(2)
C22 C23 C28 118.5(2)
C24 C23 C28 119.9(3)
C24 C23 C22 121.4(3)
C7 C12 C13 118.2(2)
C11 C12 C13 121.8(3)
C11 C12 C7 120.0(3)
C50 C49 Ru3 71.71(16)
C48 C49 Ru3 110.84(19)
C48 C49 C50 121.8(2)
C43 C48 C49 117.7(2)
C47 C48 C49 123.2(3)
C47 C48 C43 119.0(3)
C34 C35 C36 120.0(3)
C13 C14 Ru1 70.22(15)
C15 C14 Ru1 110.66(18)
C15 C14 C13 121.5(2)
C25 C26 C27 120.1(3)
C41 C56 C55 120.5(3)
C51 C56 C55 120.0(3)
C51 C56 C41 119.3(2)
C6 C7 C12 118.7(2)
C8 C7 C12 119.3(3)
C8 C7 C6 122.0(3)
C66 C65 Ru4 71.24(15)
C64 C65 Ru4 109.43(19)
C64 C65 C66 123.1(3)
C7 C6 Ru1 109.62(18)
C5 C6 Ru1 72.25(15)
C5 C6 C7 121.3(2)
C19 C20 C5 121.7(3)
C15 C20 C5 118.6(2)
C15 C20 C19 119.8(3)
C52 C53 C54 119.9(3)
Ru2 N2 Ru1 77.53(8)
C3 N2 Ru1 115.75(18)
C3 N2 Ru2 76.14(15)
C4 N2 Ru1 125.40(17)
C4 N2 Ru2 129.57(18)
C4 N2 C3 116.6(2)
C62 C63 C64 120.0(3)
C9 C10 C11 119.9(3)
C47 C46 C45 119.8(3)
C35 C36 C21 123.3(3)
C31 C36 C21 117.6(2)
C31 C36 C35 119.1(3)
C29 C30 Ru2 70.04(16)
C31 C30 Ru2 111.76(19)
C31 C30 C29 121.5(2)
C54 C55 C56 119.1(3)
C44 C45 C46 120.1(3)
C6 C5 Ru1 70.57(15)
C20 C5 Ru1 110.87(18)
C20 C5 C6 122.5(2)
C59 C58 Ru4 108.94(19)
C57 C58 Ru4 71.11(15)
C57 C58 C59 122.7(2)
C42 C41 Ru3 70.04(15)
C56 C41 Ru3 109.76(17)
C56 C41 C42 123.3(2)
C28 C27 C26 120.1(3)
C71 C72 C57 122.6(3)
C67 C72 C57 117.3(2)
C67 C72 C71 120.1(3)
C55 C54 C53 120.6(3)
C27 C28 C23 119.9(3)
C29 C28 C23 118.3(2)
C29 C28 C27 121.7(3)
C58 C57 Ru4 69.91(16)
C72 C57 Ru4 112.65(19)
C72 C57 C58 119.9(2)
C68 C69 C70 119.7(3)
C9 C8 C7 120.2(3)
C51 C52 C53 120.6(3)
C34 C33 C32 119.6(3)
C70 C71 C72 120.1(3)
C65 C64 C59 118.0(2)
C63 C64 C59 119.7(3)
C63 C64 C65 122.1(3)
C21 C22 Ru2 71.11(15)
C23 C22 Ru2 109.20(18)
C23 C22 C21 123.9(3)
C30 C29 Ru2 71.44(16)
C28 C29 Ru2 109.16(18)
C28 C29 C30 121.7(2)
C18 C19 C20 119.7(3)
C60 C61 C62 120.4(3)
C24 C25 C26 120.1(3)
C48 C43 C42 118.0(2)
C44 C43 C42 122.0(3)
C44 C43 C48 120.0(3)
C16 C17 C18 120.5(3)
C46 C47 C48 120.9(3)
C71 C70 C69 120.0(3)
C30 C31 C36 116.9(2)
C32 C31 C36 120.5(3)
C32 C31 C30 122.5(3)
C56 C51 C50 118.1(2)
C52 C51 C50 121.9(3)
C52 C51 C56 119.9(3)
C43 C44 C45 120.1(3)
C17 C18 C19 120.3(3)
C67 C68 C69 120.2(3)
C10 C11 C12 119.9(3)
C31 C32 C33 120.1(3)
C33 C34 C35 120.6(3)
C61 C62 C63 120.1(3)
Ru4 N3 Ru3 77.51(8)
C37 N3 Ru3 125.02(17)
C37 N3 Ru4 130.34(18)
C38 N3 Ru3 115.96(18)
C38 N3 Ru4 76.14(15)
C38 N3 C37 116.6(2)
Ru4 N4 Ru3 76.71(8)
C39 N4 Ru3 115.50(18)
C39 N4 Ru4 75.38(16)
C40 N4 Ru3 126.89(18)
C40 N4 Ru4 126.97(18)
C40 N4 C39 116.4(2)
N1 C2 Ru2 68.10(14)
C3 C2 Ru2 72.34(16)
C3 C2 N1 115.5(2)
N2 C3 Ru2 67.82(14)
C2 C3 Ru2 71.42(15)
C2 C3 N2 115.7(2)
N3 C38 Ru4 67.71(15)
C39 C38 Ru4 71.88(16)
C39 C38 N3 115.9(2)
C72 C67 C66 117.0(2)
C68 C67 C66 123.1(3)
C68 C67 C72 119.8(3)
C20 C15 C14 118.7(2)
C16 C15 C14 121.5(3)
C16 C15 C20 119.8(3)
C61 C60 C59 120.1(3)
C73 S1 O2 103.41(14)
O1 S1 O2 115.50(13)
O1 S1 C73 101.11(14)
O3 S1 O2 115.55(14)
O3 S1 C73 104.99(14)
O3 S1 O1 113.85(13)
O5 S2 O4 113.92(13)
O6 S2 O4 115.42(13)
O6 S2 O5 115.91(14)
C74 S2 O4 100.17(13)
C74 S2 O5 104.79(14)
C74 S2 O6 104.03(14)
N4 C39 Ru4 68.40(14)
C38 C39 Ru4 71.79(16)
C38 C39 N4 115.3(2)
S2 O4 Ru3 126.77(11)
F2 C73 S1 112.1(2)
F3 C73 S1 111.3(2)
F3 C73 F2 107.7(3)
F1 C73 S1 110.4(2)
F1 C73 F2 108.1(3)
F1 C73 F3 107.1(3)
S1 O1 Ru1 128.47(12)
C15 C16 C17 119.9(3)
F6 C74 S2 111.5(2)
F5 C74 S2 111.1(2)
F5 C74 F6 108.0(3)
F4 C74 S2 110.5(2)
F4 C74 F6 107.6(3)
F4 C74 F5 108.1(3)
C25 C24 C23 119.8(3)
C8 C9 C10 120.5(3)
C0aa O0aa C76 108.9(4)
C0aa C1aa C75 105.3(4)
C76 C75 C1aa 102.0(4)
C75 C76 O0aa 108.4(4)
C1aa C0aa O0aa 106.3(4)
Ru2 H Ru1 102.7(16)
Ru4 Ha Ru3 102.7(18)
C1ca O1aa C8ba 109.5
C9ba C8ba O1aa 106.4
C0ca C9ba C8ba 101.5
C1ca C0ca C9ba 101.5
C0ca C1ca O1aa 106.4
C5A C2A C8A 100.5(7)
C7A C8A C2A 107.6(7)
O6A C7A C8A 106.7(7)
C5A O6A C7A 109.8(7)
O6A C5A C2A 108.2(7)
C80 O2aa C77 109.5
C78 C77 O2aa 109.1(7)
C78 C79 C80 102.5(5)
C79 C80 O2aa 106.4
C82 C83 C84 104.1(12)
O9A C84 C83 103.0(11)
C81 O9A C84 110.5(9)
C82 C81 O9A 105.0(10)
C81 C82 C83 97.7(11)
C79 C78 C77 103.8(9)

loop_
_geom_bond_atom_site_label_1
_geom_bond_atom_site_label_2
_geom_bond_distance
Ru3 Ru4 2.6722(5)
Ru3 C50 2.197(3)
Ru3 C42 2.169(3)
Ru3 C49 2.187(3)
Ru3 C41 2.195(3)
Ru3 N3 2.126(2)
Ru3 N4 2.145(2)
Ru3 O4 2.1878(19)
Ru1 Ru2 2.6725(6)
Ru1 C13 2.177(3)
Ru1 N1 2.136(2)
Ru1 C14 2.202(3)
Ru1 C6 2.177(3)
Ru1 N2 2.116(2)
Ru1 C5 2.198(3)
Ru1 O1 2.1895(19)
Ru4 C66 2.155(2)
Ru4 C65 2.131(3)
Ru4 C58 2.134(3)
Ru4 C57 2.150(3)
Ru4 N3 2.143(2)
Ru4 N4 2.161(2)
Ru4 C38 2.248(3)
Ru4 C39 2.249(3)
Ru2 C21 2.147(3)
Ru2 N1 2.150(2)
Ru2 N2 2.152(2)
Ru2 C30 2.160(3)
Ru2 C22 2.127(3)
Ru2 C29 2.142(3)
Ru2 C2 2.244(3)
Ru2 C3 2.256(3)
C59 C58 1.501(4)
C59 C64 1.399(4)
C59 C60 1.392(4)
C50 C49 1.404(4)
C50 C51 1.495(4)
C13 C12 1.484(4)
C13 C14 1.411(4)
C66 C65 1.441(4)
C66 C67 1.490(4)
C42 C41 1.419(4)
C42 C43 1.482(4)
C21 C36 1.488(4)
C21 C22 1.437(4)
N1 C1 1.480(3)
N1 C2 1.371(4)
C23 C28 1.383(4)
C23 C22 1.505(4)
C23 C24 1.395(4)
C12 C7 1.406(4)
C12 C11 1.392(4)
C49 C48 1.493(4)
C48 C43 1.410(4)
C48 C47 1.385(4)
C35 C36 1.400(4)
C35 C34 1.392(4)
C14 C15 1.495(4)
C26 C27 1.382(4)
C26 C25 1.383(5)
C56 C55 1.395(4)
C56 C41 1.490(4)
C56 C51 1.395(4)
C7 C6 1.490(4)
C7 C8 1.386(4)
C65 C64 1.492(4)
C6 C5 1.395(4)
C20 C5 1.498(4)
C20 C19 1.398(4)
C20 C15 1.385(4)
C53 C54 1.375(5)
C53 C52 1.388(4)
N2 C3 1.367(4)
N2 C4 1.475(3)
C63 C64 1.397(4)
C63 C62 1.384(4)
C10 C11 1.390(4)
C10 C9 1.381(5)
C46 C45 1.383(5)
C46 C47 1.396(4)
C36 C31 1.398(4)
C30 C29 1.419(4)
C30 C31 1.509(4)
C55 C54 1.400(4)
C45 C44 1.395(4)
C58 C57 1.429(4)
C27 C28 1.401(4)
C72 C57 1.496(4)
C72 C71 1.396(4)
C72 C67 1.394(4)
C28 C29 1.499(4)
C69 C70 1.399(5)
C69 C68 1.395(4)
C8 C9 1.390(5)
C52 C51 1.377(4)
C33 C32 1.401(4)
C33 C34 1.379(5)
C71 C70 1.385(4)
C19 C18 1.392(4)
C61 C62 1.385(5)
C61 C60 1.382(4)
C25 C24 1.395(4)
C43 C44 1.390(4)
C17 C18 1.373(5)
C17 C16 1.381(5)
C31 C32 1.379(4)
C68 C67 1.391(4)
N3 C37 1.467(3)
N3 C38 1.366(4)
N4 C39 1.373(4)
N4 C40 1.471(4)
C2 C3 1.400(4)
C38 C39 1.402(4)
C15 C16 1.399(4)
S1 O2 1.435(2)
S1 C73 1.824(3)
S1 O1 1.467(2)
S1 O3 1.435(2)
S2 O4 1.465(2)
S2 O5 1.438(2)
S2 O6 1.431(2)
S2 C74 1.823(3)
F2 C73 1.336(4)
F6 C74 1.336(4)
F5 C74 1.327(4)
F4 C74 1.331(4)
C73 F3 1.326(4)
C73 F1 1.330(4)
O0aa C76 1.423(6)
O0aa C0aa 1.399(6)
C1aa C75 1.482(6)
C1aa C0aa 1.495(6)
C75 C76 1.458(7)
O1aa C8ba 1.4432
O1aa C1ca 1.4434
C8ba C9ba 1.5353
C9ba C0ca 1.5390
C0ca C1ca 1.5347
C2A C8A 1.538(11)
C2A C5A 1.506(11)
C8A C7A 1.423(13)
C7A O6A 1.427(11)
O6A C5A 1.432(13)
O2aa C77 1.4432
O2aa C80 1.4430
C77 C78 1.390(16)
C79 C80 1.5352
C79 C78 1.628(17)
C83 C84 1.512(18)
C83 C82 1.443(19)
C84 O9A 1.320(15)
O9A C81 1.459(14)
C81 C82 1.520(18)
